data_4101319
loop_
_publ_author_name
'Christensen, Christian A'
'Batsanov, Andrei S'
'Bryce, Martin R'

_publ_section_title
;
 Extreme conformational constraints in pi-extended tetrathiafulvalenes:
 unusual topologies and redox behavior of doubly and triply bridged
 cyclophanes.
;
_journal_issue 32
_journal_name_full 'Journal of the American Chemical Society'
_journal_page_first 10484
_journal_page_last 10490
_journal_paper_doi 10.1021/ja062358m
_journal_volume 128
_journal_year 2006
_chemical_formula_moiety 'C30 H28 S8'
_chemical_formula_sum 'C30 H28 S8'
_chemical_formula_weight 645.00
_chemical_melting_point_gt 563
_chemical_name_common bis-cyclophane
_chemical_name_systematic
; cis,cis-(4',4")(5',5")-bis(pentamethylenedithio)-
{9,10-bis(1',3'-dithiol-2'-ylidene)anthracene}  
;
_space_group_IT_number 2
_symmetry_cell_setting triclinic
_symmetry_space_group_name_Hall '-P 1'
_symmetry_space_group_name_H-M 'P -1'
_atom_sites_solution_hydrogens geom
_atom_sites_solution_primary direct
_atom_sites_solution_secondary difmap
_audit_creation_method SHELXL-97
_cell_angle_alpha 82.06(2)
_cell_angle_beta 81.058(14)
_cell_angle_gamma 75.710(19)
_cell_formula_units_Z 2
_cell_length_a 9.0464(8)
_cell_length_b 9.7954(8)
_cell_length_c 17.4231(16)
_cell_measurement_reflns_used 881
_cell_measurement_temperature 100(2)
_cell_measurement_theta_max 24.0
_cell_measurement_theta_min 12.0
_cell_volume 1469.9(2)
_computing_cell_refinement 'SMART version 5.054 (Bruker, 1998)'
_computing_data_collection 'SMART version 5.054 (Bruker, 1998)'
_computing_data_reduction 'SAINT version 6.02A (Bruker, 2001)'
_computing_molecular_graphics 'SHELXTL version 6.12 (Bruker, 2001)'
_computing_publication_material 'SHELXTL version 6.12 (Bruker, 2001)'
_computing_structure_refinement 'SHELXTL version 6.12 (Bruker, 2001)'
_computing_structure_solution 'SHELXTL version 6.12 (Bruker, 2001)'
_diffrn_ambient_temperature 100(2)
_diffrn_detector_area_resol_mean 8
_diffrn_measured_fraction_theta_full 0.985
_diffrn_measured_fraction_theta_max 0.985
_diffrn_measurement_device_type 'Siemens SMART 1K CCD area detector'
_diffrn_measurement_method '\w scans'
_diffrn_radiation_monochromator graphite
_diffrn_radiation_source 'fine-focus sealed tube'
_diffrn_radiation_type MoK\a
_diffrn_radiation_wavelength 0.71073
_diffrn_reflns_av_R_equivalents 0.0428
_diffrn_reflns_av_sigmaI/netI 0.0491
_diffrn_reflns_limit_h_max 12
_diffrn_reflns_limit_h_min -12
_diffrn_reflns_limit_k_max 13
_diffrn_reflns_limit_k_min -13
_diffrn_reflns_limit_l_max 23
_diffrn_reflns_limit_l_min -23
_diffrn_reflns_number 18280
_diffrn_reflns_theta_full 29.08
_diffrn_reflns_theta_max 29.08
_diffrn_reflns_theta_min 2.16
_diffrn_standards_number 0
_exptl_absorpt_coefficient_mu 0.628
_exptl_absorpt_correction_T_max 0.9878
_exptl_absorpt_correction_T_min 0.7865
_exptl_absorpt_correction_type integration
_exptl_absorpt_process_details 'XPREP (SHELXTL,1997), R(int)=0.054 before correction'
_exptl_crystal_colour yellow
_exptl_crystal_density_diffrn 1.457
_exptl_crystal_density_method 'not measured'
_exptl_crystal_description plate
_exptl_crystal_F_000 672
_exptl_crystal_size_max 0.54
_exptl_crystal_size_mid 0.10
_exptl_crystal_size_min 0.02
_refine_diff_density_max 0.443
_refine_diff_density_min -0.379
_refine_diff_density_rms 0.084
_refine_ls_extinction_method none
_refine_ls_goodness_of_fit_ref 1.078
_refine_ls_hydrogen_treatment constr
_refine_ls_matrix_type full
_refine_ls_number_parameters 343
_refine_ls_number_reflns 7761
_refine_ls_number_restraints 0
_refine_ls_restrained_S_all 1.078
_refine_ls_R_factor_all 0.0626
_refine_ls_R_factor_gt 0.0432
_refine_ls_shift/su_max 0.001
_refine_ls_shift/su_mean 0.000
_refine_ls_structure_factor_coef Fsqd
_refine_ls_weighting_details 'calc w=1/[\s^2^(Fo^2^)+(0.0329P)^2^+1.3285P] where P=(Fo^2^+2Fc^2^)/3'
_refine_ls_weighting_scheme calc
_refine_ls_wR_factor_gt 0.0887
_refine_ls_wR_factor_ref 0.0967
_reflns_number_gt 6109
_reflns_number_total 7761
_reflns_threshold_expression I>2\s(I)
_cod_data_source_file ja062358msi20060406_091335.cif
_cod_data_source_block (15)
_cod_depositor_comments
;
The following automatic conversions were performed:
'_symmetry_cell_setting' value 'Triclinic' changed to 'triclinic'
according to '/home/saulius/struct/CIF-dictionaries/cif_core.dic'
dictionary named 'cif_core.dic' version 2.4.1 from 2010-06-29.

Automatic conversion script
Id: cif_fix_enum 1527 2010-12-29 10:47:43Z saulius 

The following automatic conversions were performed:

'_chemical_melting_point' tag was changed to
'_chemical_melting_point_gt' since the value was specified 'more
than' ('>') a certain temperature. The value '>563' was changed to
'563' - it should be numeric and without a unit designator.

Automatic conversion script
Id: cif_fix_values 1646 2011-03-28 12:23:43Z adriana 
;
_cod_original_sg_symbol_H-M P-1
_cod_database_code 4101319

loop_
_symmetry_equiv_pos_as_xyz
'x, y, z'
'-x, -y, -z'

loop_
_atom_site_label
_atom_site_type_symbol
_atom_site_fract_x
_atom_site_fract_y
_atom_site_fract_z
_atom_site_U_iso_or_equiv
_atom_site_adp_type
_atom_site_occupancy
_atom_site_symmetry_multiplicity
_atom_site_calc_flag
_atom_site_refinement_flags
S1 S 0.68085(6) 0.61071(6) 0.05614(3) 0.01421(11) Uani 1 1 d .
S2 S 0.99424(6) 0.51919(6) 0.09751(3) 0.01386(11) Uani 1 1 d .
S3 S 0.70399(7) 0.90702(6) -0.00274(3) 0.01629(12) Uani 1 1 d .
S4 S 1.07633(7) 0.79735(6) 0.03559(3) 0.01794(12) Uani 1 1 d .
S5 S 0.47465(6) 0.58125(6) 0.40196(3) 0.01477(12) Uani 1 1 d .
S6 S 0.79709(7) 0.47756(6) 0.42837(3) 0.01607(12) Uani 1 1 d .
S7 S 0.43474(7) 0.86052(6) 0.46281(3) 0.01845(13) Uani 1 1 d .
S8 S 0.81137(7) 0.73761(7) 0.49738(3) 0.02127(13) Uani 1 1 d .
C1 C 0.5022(3) 0.3797(2) 0.13839(14) 0.0156(4) Uani 1 1 d .
H1 H 0.5356 0.3820 0.0840 0.019 Uiso 1 1 d R
C2 C 0.3499(3) 0.3783(2) 0.16652(14) 0.0177(5) Uani 1 1 d .
H2 H 0.2801 0.3784 0.1312 0.021 Uiso 1 1 d R
C3 C 0.3000(3) 0.3768(2) 0.24558(15) 0.0183(5) Uani 1 1 d .
H3 H 0.1955 0.3782 0.2641 0.022 Uiso 1 1 d R
C4 C 0.4019(3) 0.3732(2) 0.29813(14) 0.0158(4) Uani 1 1 d .
H4 H 0.3667 0.3716 0.3523 0.019 Uiso 1 1 d R
C5 C 0.9245(3) 0.1950(2) 0.34861(14) 0.0174(5) Uani 1 1 d .
H5 H 0.8928 0.1889 0.4032 0.021 Uiso 1 1 d R
C6 C 1.0678(3) 0.1174(2) 0.31961(15) 0.0189(5) Uani 1 1 d .
H6 H 1.1336 0.0593 0.3545 0.023 Uiso 1 1 d R
C7 C 1.1148(3) 0.1245(2) 0.24019(14) 0.0175(5) Uani 1 1 d .
H7 H 1.2124 0.0706 0.2208 0.021 Uiso 1 1 d R
C8 C 1.0193(3) 0.2109(2) 0.18814(14) 0.0150(4) Uani 1 1 d .
H8 H 1.0521 0.2156 0.1337 0.018 Uiso 1 1 d R
C9 C 0.7679(2) 0.3843(2) 0.16608(13) 0.0124(4) Uani 1 1 d .
C10 C 0.6734(3) 0.3695(2) 0.32241(13) 0.0140(4) Uani 1 1 d .
C11 C 0.8268(3) 0.2819(2) 0.29772(13) 0.0134(4) Uani 1 1 d .
C12 C 0.8760(2) 0.2901(2) 0.21664(13) 0.0127(4) Uani 1 1 d .
C13 C 0.6057(2) 0.3776(2) 0.19038(13) 0.0128(4) Uani 1 1 d .
C14 C 0.5560(3) 0.3720(2) 0.27150(13) 0.0140(4) Uani 1 1 d .
C15 C 0.8082(2) 0.4862(2) 0.11200(12) 0.0127(4) Uani 1 1 d .
C16 C 0.7948(3) 0.7365(2) 0.03584(13) 0.0141(4) Uani 1 1 d .
C17 C 0.9394(3) 0.6940(2) 0.05410(12) 0.0137(4) Uani 1 1 d .
C18 C 0.6490(3) 0.4584(2) 0.37821(13) 0.0140(4) Uani 1 1 d .
C19 C 0.5559(3) 0.6950(2) 0.44324(13) 0.0160(4) Uani 1 1 d .
C20 C 0.7037(3) 0.6474(2) 0.45531(12) 0.0159(4) Uani 1 1 d .
C21 C 0.6695(3) 1.0012(2) 0.08438(13) 0.0164(4) Uani 1 1 d .
H21A H 0.7696 1.0078 0.0980 0.021 Uiso 1 1 calc R
H21B H 0.6094 1.0989 0.0721 0.021 Uiso 1 1 calc R
C22 C 0.5840(3) 0.9312(2) 0.15492(13) 0.0163(4) Uani 1 1 d .
H22A H 0.6388 0.8307 0.1642 0.021 Uiso 1 1 calc R
H22B H 0.4799 0.9331 0.1432 0.021 Uiso 1 1 calc R
C23 C 0.5692(3) 1.0024(2) 0.22914(13) 0.0160(4) Uani 1 1 d .
H23A H 0.4995 1.0976 0.2238 0.021 Uiso 1 1 calc R
H23B H 0.6713 1.0140 0.2371 0.021 Uiso 1 1 calc R
C24 C 0.5057(3) 0.9128(2) 0.29974(13) 0.0159(4) Uani 1 1 d .
H24A H 0.4005 0.9079 0.2931 0.021 Uiso 1 1 calc R
H24B H 0.5706 0.8152 0.3016 0.021 Uiso 1 1 calc R
C25 C 0.5006(3) 0.9715(2) 0.37695(13) 0.0173(5) Uani 1 1 d .
H25A H 0.4311 1.0671 0.3760 0.022 Uiso 1 1 calc R
H25B H 0.6047 0.9817 0.3820 0.022 Uiso 1 1 calc R
C26 C 1.1481(3) 0.7682(3) 0.13060(14) 0.0186(5) Uani 1 1 d .
H26A H 1.1982 0.6667 0.1411 0.024 Uiso 1 1 calc R
H26B H 1.2270 0.8235 0.1285 0.024 Uiso 1 1 calc R
C27 C 1.0222(3) 0.8105(3) 0.19724(13) 0.0175(5) Uani 1 1 d .
H27A H 0.9341 0.7701 0.1929 0.023 Uiso 1 1 calc R
H27B H 0.9861 0.9150 0.1921 0.023 Uiso 1 1 calc R
C28 C 1.0737(3) 0.7613(3) 0.27769(14) 0.0184(5) Uani 1 1 d .
H28A H 1.1527 0.8109 0.2851 0.024 Uiso 1 1 calc R
H28B H 1.1207 0.6584 0.2812 0.024 Uiso 1 1 calc R
C29 C 0.9383(3) 0.7912(3) 0.34199(14) 0.0193(5) Uani 1 1 d .
H29A H 0.8997 0.8950 0.3421 0.025 Uiso 1 1 calc R
H29B H 0.8542 0.7522 0.3302 0.025 Uiso 1 1 calc R
C30 C 0.9794(3) 0.7280(3) 0.42288(14) 0.0205(5) Uani 1 1 d .
H30A H 1.0502 0.7789 0.4384 0.027 Uiso 1 1 calc R
H30B H 1.0345 0.6276 0.4206 0.027 Uiso 1 1 calc R

loop_
_atom_site_aniso_label
_atom_site_aniso_U_11
_atom_site_aniso_U_22
_atom_site_aniso_U_33
_atom_site_aniso_U_23
_atom_site_aniso_U_13
_atom_site_aniso_U_12
S1 0.0133(3) 0.0145(3) 0.0146(3) -0.0003(2) -0.0040(2) -0.0021(2)
S2 0.0110(3) 0.0135(2) 0.0164(3) 0.0004(2) -0.00200(19) -0.0023(2)
S3 0.0201(3) 0.0138(3) 0.0122(3) 0.0009(2) -0.0020(2) 0.0001(2)
S4 0.0190(3) 0.0188(3) 0.0167(3) 0.0022(2) -0.0008(2) -0.0087(2)
S5 0.0157(3) 0.0140(3) 0.0142(3) -0.0025(2) -0.0007(2) -0.0029(2)
S6 0.0172(3) 0.0166(3) 0.0148(3) -0.0024(2) -0.0048(2) -0.0025(2)
S7 0.0239(3) 0.0155(3) 0.0142(3) -0.0043(2) 0.0016(2) -0.0022(2)
S8 0.0269(3) 0.0259(3) 0.0149(3) -0.0057(2) -0.0039(2) -0.0108(3)
C1 0.0163(11) 0.0125(10) 0.0200(11) -0.0030(8) -0.0058(9) -0.0038(8)
C2 0.0160(11) 0.0130(10) 0.0256(12) -0.0025(9) -0.0082(9) -0.0027(8)
C3 0.0131(11) 0.0126(10) 0.0298(13) -0.0047(9) -0.0025(9) -0.0027(8)
C4 0.0151(11) 0.0118(10) 0.0194(11) -0.0036(8) 0.0028(9) -0.0033(8)
C5 0.0217(12) 0.0150(11) 0.0164(11) 0.0008(9) -0.0054(9) -0.0053(9)
C6 0.0169(12) 0.0132(10) 0.0268(12) 0.0010(9) -0.0086(9) -0.0020(9)
C7 0.0118(11) 0.0123(10) 0.0275(12) -0.0027(9) -0.0021(9) -0.0011(8)
C8 0.0137(11) 0.0138(10) 0.0180(11) -0.0020(8) -0.0009(8) -0.0044(8)
C9 0.0118(10) 0.0121(10) 0.0142(10) -0.0044(8) -0.0035(8) -0.0015(8)
C10 0.0149(11) 0.0133(10) 0.0141(10) 0.0003(8) -0.0017(8) -0.0046(8)
C11 0.0142(11) 0.0098(9) 0.0168(10) -0.0022(8) -0.0028(8) -0.0031(8)
C12 0.0132(10) 0.0106(9) 0.0157(10) -0.0014(8) -0.0028(8) -0.0049(8)
C13 0.0116(10) 0.0096(9) 0.0162(10) -0.0008(8) -0.0005(8) -0.0020(8)
C14 0.0139(10) 0.0099(9) 0.0189(11) -0.0019(8) -0.0031(8) -0.0031(8)
C15 0.0122(10) 0.0145(10) 0.0117(10) -0.0023(8) -0.0038(8) -0.0013(8)
C16 0.0173(11) 0.0115(10) 0.0125(10) 0.0008(8) -0.0005(8) -0.0033(8)
C17 0.0169(11) 0.0123(10) 0.0115(10) -0.0007(8) 0.0006(8) -0.0043(8)
C18 0.0141(10) 0.0139(10) 0.0134(10) 0.0007(8) -0.0009(8) -0.0036(8)
C19 0.0222(12) 0.0128(10) 0.0134(10) -0.0038(8) 0.0001(9) -0.0050(9)
C20 0.0241(12) 0.0157(11) 0.0089(10) -0.0018(8) -0.0008(8) -0.0072(9)
C21 0.0194(12) 0.0139(10) 0.0154(10) -0.0027(8) -0.0016(9) -0.0025(9)
C22 0.0195(12) 0.0148(10) 0.0134(10) -0.0016(8) -0.0009(8) -0.0024(9)
C23 0.0192(12) 0.0126(10) 0.0154(10) -0.0027(8) -0.0003(9) -0.0024(9)
C24 0.0181(11) 0.0130(10) 0.0154(11) -0.0020(8) -0.0024(9) -0.0011(9)
C25 0.0222(12) 0.0161(11) 0.0127(10) -0.0019(8) -0.0007(9) -0.0036(9)
C26 0.0179(12) 0.0205(12) 0.0188(11) -0.0003(9) -0.0028(9) -0.0077(9)
C27 0.0187(12) 0.0172(11) 0.0183(11) -0.0024(9) -0.0044(9) -0.0056(9)
C28 0.0202(12) 0.0173(11) 0.0194(11) -0.0021(9) -0.0045(9) -0.0062(9)
C29 0.0212(12) 0.0198(11) 0.0185(11) -0.0006(9) -0.0061(9) -0.0063(9)
C30 0.0215(12) 0.0260(13) 0.0178(11) -0.0004(10) -0.0053(9) -0.0118(10)

loop_
_atom_type_symbol
_atom_type_description
_atom_type_scat_dispersion_real
_atom_type_scat_dispersion_imag
_atom_type_scat_source
C C 0.0033 0.0016 'International Tables Vol C Tables 4.2.6.8 and 6.1.1.4'
H H 0.0000 0.0000 'International Tables Vol C Tables 4.2.6.8 and 6.1.1.4'
S S 0.1246 0.1234 'International Tables Vol C Tables 4.2.6.8 and 6.1.1.4'

loop_
_exptl_crystal_face_index_h
_exptl_crystal_face_index_k
_exptl_crystal_face_index_l
_exptl_crystal_face_perp_dist
0.00 1.00 0.00 0.0100
0.00 -1.00 0.00 0.0100
0.00 0.00 1.00 0.2700
0.00 0.00 -1.00 0.2700
1.00 0.00 1.00 0.0500
-1.00 0.00 -1.00 0.0500

loop_
_geom_angle_atom_site_label_1
_geom_angle_atom_site_label_2
_geom_angle_atom_site_label_3
_geom_angle
C15 S1 C16 95.59(10)
C17 S2 C15 95.72(11)
C16 S3 C21 100.09(11)
C17 S4 C26 100.55(11)
C19 S5 C18 95.90(11)
C20 S6 C18 95.47(11)
C19 S7 C25 99.72(11)
C20 S8 C30 100.07(11)
C2 C1 C13 119.9(2)
C2 C1 H1 120.1
C13 C1 H1 120.0
C3 C2 C1 120.4(2)
C3 C2 H2 119.8
C1 C2 H2 119.8
C2 C3 C4 120.4(2)
C2 C3 H3 119.8
C4 C3 H3 119.8
C3 C4 C14 120.3(2)
C3 C4 H4 119.8
C14 C4 H4 119.9
C6 C5 C11 120.4(2)
C6 C5 H5 119.8
C11 C5 H5 119.8
C7 C6 C5 120.3(2)
C7 C6 H6 119.8
C5 C6 H6 119.8
C6 C7 C8 120.4(2)
C6 C7 H7 119.8
C8 C7 H7 119.8
C12 C8 C7 119.8(2)
C12 C8 H8 120.1
C7 C8 H8 120.1
C15 C9 C12 123.0(2)
C15 C9 C13 122.1(2)
C12 C9 C13 113.82(18)
C18 C10 C11 122.5(2)
C18 C10 C14 122.3(2)
C11 C10 C14 114.27(19)
C5 C11 C12 119.1(2)
C5 C11 C10 124.7(2)
C12 C11 C10 116.19(19)
C8 C12 C11 120.1(2)
C8 C12 C9 123.5(2)
C11 C12 C9 116.46(19)
C1 C13 C14 119.8(2)
C1 C13 C9 123.9(2)
C14 C13 C9 116.21(19)
C4 C14 C13 119.1(2)
C4 C14 C10 124.6(2)
C13 C14 C10 116.3(2)
C9 C15 S1 124.92(17)
C9 C15 S2 122.42(17)
S1 C15 S2 112.36(12)
C17 C16 S1 116.84(17)
C17 C16 S3 126.95(18)
S1 C16 S3 116.15(13)
C16 C17 S4 125.13(17)
C16 C17 S2 116.55(17)
S4 C17 S2 118.29(13)
C10 C18 S5 124.66(18)
C10 C18 S6 122.88(18)
S5 C18 S6 112.12(13)
C20 C19 S5 116.59(18)
C20 C19 S7 127.18(18)
S5 C19 S7 116.22(14)
C19 C20 S8 125.93(18)
C19 C20 S6 117.01(18)
S8 C20 S6 117.04(14)
C22 C21 S3 113.76(16)
C22 C21 H21A 108.8
S3 C21 H21A 108.8
C22 C21 H21B 108.8
S3 C21 H21B 108.8
H21A C21 H21B 107.7
C21 C22 C23 113.34(19)
C21 C22 H22A 108.9
C23 C22 H22A 108.9
C21 C22 H22B 108.9
C23 C22 H22B 108.9
H22A C22 H22B 107.7
C22 C23 C24 110.20(19)
C22 C23 H23A 109.6
C24 C23 H23A 109.6
C22 C23 H23B 109.6
C24 C23 H23B 109.6
H23A C23 H23B 108.1
C25 C24 C23 112.95(19)
C25 C24 H24A 109.0
C23 C24 H24A 109.0
C25 C24 H24B 109.0
C23 C24 H24B 109.0
H24A C24 H24B 107.8
C24 C25 S7 113.68(16)
C24 C25 H25A 108.8
S7 C25 H25A 108.8
C24 C25 H25B 108.8
S7 C25 H25B 108.8
H25A C25 H25B 107.7
C27 C26 S4 112.93(16)
C27 C26 H26A 109.0
S4 C26 H26A 109.0
C27 C26 H26B 109.0
S4 C26 H26B 109.0
H26A C26 H26B 107.8
C26 C27 C28 113.4(2)
C26 C27 H27A 108.9
C28 C27 H27A 108.9
C26 C27 H27B 108.9
C28 C27 H27B 108.9
H27A C27 H27B 107.7
C27 C28 C29 111.01(19)
C27 C28 H28A 109.4
C29 C28 H28A 109.4
C27 C28 H28B 109.4
C29 C28 H28B 109.4
H28A C28 H28B 108.0
C30 C29 C28 113.2(2)
C30 C29 H29A 108.9
C28 C29 H29A 108.9
C30 C29 H29B 108.9
C28 C29 H29B 108.9
H29A C29 H29B 107.8
C29 C30 S8 113.16(17)
C29 C30 H30A 108.9
S8 C30 H30A 108.9
C29 C30 H30B 108.9
S8 C30 H30B 108.9
H30A C30 H30B 107.8

loop_
_geom_bond_atom_site_label_1
_geom_bond_atom_site_label_2
_geom_bond_distance
S1 C15 1.757(2)
S1 C16 1.760(2)
S2 C17 1.758(2)
S2 C15 1.765(2)
S3 C16 1.761(2)
S3 C21 1.830(2)
S4 C17 1.751(2)
S4 C26 1.832(2)
S5 C19 1.758(2)
S5 C18 1.762(2)
S6 C20 1.761(2)
S6 C18 1.769(2)
S7 C19 1.762(2)
S7 C25 1.835(2)
S8 C20 1.759(2)
S8 C30 1.832(3)
C1 C2 1.392(3)
C1 C13 1.395(3)
C1 H1 0.9477
C2 C3 1.380(3)
C2 H2 0.9477
C3 C4 1.388(3)
C3 H3 0.9479
C4 C14 1.397(3)
C4 H4 0.9477
C5 C6 1.389(3)
C5 C11 1.399(3)
C5 H5 0.9477
C6 C7 1.380(3)
C6 H6 0.9475
C7 C8 1.399(3)
C7 H7 0.9478
C8 C12 1.393(3)
C8 H8 0.9477
C9 C15 1.353(3)
C9 C12 1.477(3)
C9 C13 1.477(3)
C10 C18 1.351(3)
C10 C11 1.474(3)
C10 C14 1.480(3)
C11 C12 1.411(3)
C13 C14 1.413(3)
C16 C17 1.345(3)
C19 C20 1.342(3)
C21 C22 1.521(3)
C21 H21A 0.9900
C21 H21B 0.9900
C22 C23 1.525(3)
C22 H22A 0.9900
C22 H22B 0.9900
C23 C24 1.531(3)
C23 H23A 0.9900
C23 H23B 0.9900
C24 C25 1.525(3)
C24 H24A 0.9900
C24 H24B 0.9900
C25 H25A 0.9900
C25 H25B 0.9900
C26 C27 1.519(3)
C26 H26A 0.9900
C26 H26B 0.9900
C27 C28 1.523(3)
C27 H27A 0.9900
C27 H27B 0.9900
C28 C29 1.526(3)
C28 H28A 0.9900
C28 H28B 0.9900
C29 C30 1.522(3)
C29 H29A 0.9900
C29 H29B 0.9900
C30 H30A 0.9900
C30 H30B 0.9900

loop_
_geom_torsion_atom_site_label_1
_geom_torsion_atom_site_label_2
_geom_torsion_atom_site_label_3
_geom_torsion_atom_site_label_4
_geom_torsion
C17 C16 S3 C21 -74.2(2)
C16 S3 C21 C22 -53.52(19)
S3 C21 C22 C23 174.54(16)
C21 C22 C23 C24 -170.94(19)
C22 C23 C24 C25 175.16(19)
C23 C24 C25 S7 -176.82(16)
C24 C25 S7 C19 50.36(19)
C25 S7 C19 C20 79.5(2)
S7 C19 C20 S8 2.4(3)
C19 C20 S8 C30 -128.0(2)
C20 S8 C30 C29 56.7(2)
S8 C30 C29 C28 -170.29(17)
C30 C29 C28 C27 172.9(2)
C29 C28 C27 C26 -173.25(19)
C28 C27 C26 S4 168.96(16)
C27 C26 S4 C17 -57.64(19)
C26 S4 C17 C16 132.5(2)

loop_
_cod_related_entry_id
_cod_related_entry_database
_cod_related_entry_code
1 ChemSpider 30660013
